data_7130323
loop_
_publ_author_name
'Ataie, Saeed'
'Ovens, Jeffrey S.'
'Tom Baker, R.'

_publ_section_title
;
 Solvent-free Zn (NSNO) complex-catalysed dihydroboration of nitriles
;
_journal_name_full 'Chemical Communications'
_journal_paper_doi 10.1039/D2CC03517K
_journal_year 2022
_chemical_formula_moiety 'C19 H18 N2 O S'
_chemical_formula_sum 'C19 H18 N2 O S'
_chemical_formula_weight 322.41
_space_group_crystal_system monoclinic
_space_group_IT_number 14
_space_group_name_Hall '-P 2yn'
_space_group_name_H-M_alt 'P 1 21/n 1'
_atom_sites_solution_hydrogens geom
_atom_sites_solution_primary direct
_audit_update_record
;
2021-12-17 deposited with the CCDC.	2022-06-27 downloaded from the CCDC.
;
_cell_angle_alpha 90
_cell_angle_beta 103.767(7)
_cell_angle_gamma 90
_cell_formula_units_Z 4
_cell_length_a 8.4071(19)
_cell_length_b 17.688(4)
_cell_length_c 11.345(2)
_cell_measurement_reflns_used 5047
_cell_measurement_temperature 203(2)
_cell_measurement_theta_max 28.24
_cell_measurement_theta_min 2.30
_cell_volume 1638.6(6)
_computing_cell_refinement 'Bruker SAINT'
_computing_data_collection 'Bruker APEX3'
_computing_data_reduction 'Bruker SAINT'
_computing_structure_refinement 'SHELXL-2018/3 (Sheldrick, 2018)'
_computing_structure_solution
; 
 SHELXT 2014/5 (Sheldrick, 2014)
;
_diffrn_ambient_temperature 203(2)
_diffrn_measured_fraction_theta_full 0.999
_diffrn_measured_fraction_theta_max 0.996
_diffrn_measurement_device_type 'Bruker APEX-II CCD'
_diffrn_measurement_method '\w and \phi scans'
_diffrn_radiation_monochromator graphite
_diffrn_radiation_type MoK\a
_diffrn_radiation_wavelength 0.71073
_diffrn_reflns_av_R_equivalents 0.0361
_diffrn_reflns_av_unetI/netI 0.0474
_diffrn_reflns_Laue_measured_fraction_full 0.999
_diffrn_reflns_Laue_measured_fraction_max 0.996
_diffrn_reflns_limit_h_max 10
_diffrn_reflns_limit_h_min -10
_diffrn_reflns_limit_k_max 22
_diffrn_reflns_limit_k_min -17
_diffrn_reflns_limit_l_max 14
_diffrn_reflns_limit_l_min -14
_diffrn_reflns_number 12506
_diffrn_reflns_point_group_measured_fraction_full 0.999
_diffrn_reflns_point_group_measured_fraction_max 0.996
_diffrn_reflns_theta_full 25.242
_diffrn_reflns_theta_max 27.482
_diffrn_reflns_theta_min 2.178
_exptl_absorpt_coefficient_mu 0.203
_exptl_absorpt_correction_T_max 0.7457
_exptl_absorpt_correction_T_min 0.7040
_exptl_absorpt_correction_type multi-scan
_exptl_absorpt_process_details SADABS
_exptl_crystal_colour colourless
_exptl_crystal_density_diffrn 1.307
_exptl_crystal_description block
_exptl_crystal_F_000 680
_exptl_crystal_size_max 0.258
_exptl_crystal_size_mid 0.075
_exptl_crystal_size_min 0.074
_refine_diff_density_max 0.292
_refine_diff_density_min -0.281
_refine_diff_density_rms 0.047
_refine_ls_abs_structure_details none
_refine_ls_extinction_method none
_refine_ls_goodness_of_fit_ref 1.015
_refine_ls_hydrogen_treatment constr
_refine_ls_matrix_type full
_refine_ls_number_parameters 209
_refine_ls_number_reflns 3740
_refine_ls_number_restraints 0
_refine_ls_restrained_S_all 1.015
_refine_ls_R_factor_all 0.0697
_refine_ls_R_factor_gt 0.0418
_refine_ls_shift/su_max 0.001
_refine_ls_shift/su_mean 0.000
_refine_ls_structure_factor_coef Fsqd
_refine_ls_weighting_details 'w=1/[\s^2^(Fo^2^)+(0.0334P)^2^+0.6139P] where P=(Fo^2^+2Fc^2^)/3'
_refine_ls_weighting_scheme calc
_refine_ls_wR_factor_gt 0.0844
_refine_ls_wR_factor_ref 0.0955
_reflns_Friedel_coverage 0.000
_reflns_number_gt 2679
_reflns_number_total 3740
_reflns_threshold_expression 'I > 2\s(I)'
_cod_data_source_file d2cc03517k2.cif
_cod_data_source_block S0769
_cod_original_sg_symbol_H-M 'P 21/n'
_cod_database_code 7130323
_shelx_space_group_comment
;
The symmetry employed for this shelxl refinement is uniquely defined
by the following loop, which should always be used as a source of
symmetry information in preference to the above space-group names.
They are only intended as comments.
;
_shelx_shelxl_version_number 2018/3

loop_
_space_group_symop_operation_xyz
'x, y, z'
'-x+1/2, y+1/2, -z+1/2'
'-x, -y, -z'
'x-1/2, -y-1/2, z-1/2'

loop_
_atom_site_label
_atom_site_type_symbol
_atom_site_fract_x
_atom_site_fract_y
_atom_site_fract_z
_atom_site_U_iso_or_equiv
_atom_site_adp_type
_atom_site_occupancy
_atom_site_site_symmetry_order
_atom_site_calc_flag
_atom_site_refinement_flags_posn
_atom_site_refinement_flags_adp
_atom_site_refinement_flags_occupancy
_atom_site_disorder_assembly
_atom_site_disorder_group
S1 S 0.83093(6) 0.71555(3) 0.77836(4) 0.02956(13) Uani 1 1 d . . . . .
O1 O 0.37538(15) 0.52993(7) 0.24145(12) 0.0371(3) Uani 1 1 d . . . . .
H1A H 0.325000 0.502321 0.185823 0.056 Uiso 1 1 calc R U . . .
N1 N 0.80596(18) 0.55409(8) 0.95212(13) 0.0295(4) Uani 1 1 d . . . . .
N2 N 0.65810(18) 0.64219(8) 0.54258(13) 0.0300(4) Uani 1 1 d . . . . .
H2A H 0.642394 0.634150 0.614618 0.036 Uiso 1 1 calc R U . . .
C1 C 0.7881(2) 0.53238(11) 1.06089(18) 0.0377(5) Uani 1 1 d . . . . .
H1 H 0.705380 0.497214 1.063943 0.045 Uiso 1 1 calc R U . . .
C2 C 0.8836(3) 0.55844(12) 1.16842(18) 0.0420(5) Uani 1 1 d . . . . .
H2 H 0.866427 0.541670 1.243029 0.050 Uiso 1 1 calc R U . . .
C3 C 1.0040(3) 0.60920(13) 1.16450(18) 0.0460(6) Uani 1 1 d . . . . .
H3 H 1.072507 0.627701 1.236597 0.055 Uiso 1 1 calc R U . . .
C4 C 1.0240(2) 0.63310(11) 1.05304(18) 0.0393(5) Uani 1 1 d . . . . .
H4 H 1.105535 0.668557 1.048442 0.047 Uiso 1 1 calc R U . . .
C5 C 0.9231(2) 0.60445(10) 0.94845(15) 0.0270(4) Uani 1 1 d . . . . .
C6 C 0.9406(3) 0.62720(12) 0.82495(17) 0.0406(5) Uani 1 1 d . . . . .
H6A H 0.896401 0.587319 0.766315 0.049 Uiso 1 1 calc R U . . .
H6AB H 1.056751 0.633753 0.826362 0.049 Uiso 1 1 calc R U . . .
C7 C 0.8749(2) 0.72746(9) 0.63414(15) 0.0242(4) Uani 1 1 d . . . . .
C8 C 0.9989(2) 0.77576(11) 0.62121(17) 0.0360(5) Uani 1 1 d . . . . .
H8 H 1.056959 0.803016 0.689026 0.043 Uiso 1 1 calc R U . . .
C9 C 1.0395(2) 0.78493(12) 0.51159(18) 0.0393(5) Uani 1 1 d . . . . .
H9 H 1.124011 0.818087 0.504332 0.047 Uiso 1 1 calc R U . . .
C10 C 0.9542(2) 0.74469(10) 0.41247(17) 0.0312(4) Uani 1 1 d . . . . .
H10 H 0.981796 0.750124 0.337350 0.037 Uiso 1 1 calc R U . . .
C11 C 0.8293(2) 0.69677(10) 0.42214(15) 0.0256(4) Uani 1 1 d . . . . .
H11 H 0.773327 0.669509 0.353667 0.031 Uiso 1 1 calc R U . . .
C12 C 0.78422(19) 0.68793(9) 0.53238(14) 0.0217(4) Uani 1 1 d . . . . .
C13 C 0.5487(2) 0.60621(10) 0.44021(15) 0.0262(4) Uani 1 1 d . . . . .
H13A H 0.527202 0.641482 0.371617 0.031 Uiso 1 1 calc R U . . .
H13B H 0.444212 0.596187 0.461274 0.031 Uiso 1 1 calc R U . . .
C14 C 0.6121(2) 0.53315(9) 0.40041(15) 0.0233(4) Uani 1 1 d . . . . .
C15 C 0.7566(2) 0.49953(11) 0.46183(16) 0.0297(4) Uani 1 1 d . . . . .
H15 H 0.822630 0.524250 0.529335 0.036 Uiso 1 1 calc R U . . .
C16 C 0.8065(2) 0.43007(11) 0.42613(18) 0.0358(5) Uani 1 1 d . . . . .
H16 H 0.905071 0.408116 0.469132 0.043 Uiso 1 1 calc R U . . .
C17 C 0.7099(2) 0.39355(11) 0.32693(19) 0.0365(5) Uani 1 1 d . . . . .
H17 H 0.742110 0.346233 0.302859 0.044 Uiso 1 1 calc R U . . .
C18 C 0.5663(2) 0.42643(10) 0.26310(17) 0.0314(4) Uani 1 1 d . . . . .
H18 H 0.501688 0.401781 0.194897 0.038 Uiso 1 1 calc R U . . .
C19 C 0.5170(2) 0.49556(10) 0.29918(15) 0.0259(4) Uani 1 1 d . . . . .

loop_
_atom_site_aniso_label
_atom_site_aniso_U_11
_atom_site_aniso_U_22
_atom_site_aniso_U_33
_atom_site_aniso_U_23
_atom_site_aniso_U_13
_atom_site_aniso_U_12
S1 0.0377(3) 0.0292(2) 0.0229(2) -0.00152(19) 0.00942(19) 0.0007(2)
O1 0.0313(7) 0.0360(8) 0.0362(8) -0.0065(6) -0.0072(6) 0.0026(6)
N1 0.0287(8) 0.0313(9) 0.0276(8) -0.0003(7) 0.0052(6) 0.0024(7)
N2 0.0328(9) 0.0356(9) 0.0235(7) -0.0012(7) 0.0108(6) -0.0137(7)
C1 0.0393(12) 0.0351(11) 0.0436(12) 0.0066(9) 0.0195(9) 0.0028(9)
C2 0.0618(14) 0.0403(12) 0.0276(11) 0.0065(9) 0.0178(10) 0.0154(11)
C3 0.0569(14) 0.0474(13) 0.0269(10) -0.0105(9) -0.0036(10) 0.0082(11)
C4 0.0383(12) 0.0363(11) 0.0421(12) -0.0034(9) 0.0069(9) -0.0078(9)
C5 0.0291(10) 0.0277(10) 0.0259(9) 0.0023(7) 0.0097(7) 0.0068(8)
C6 0.0517(13) 0.0416(12) 0.0340(11) 0.0089(9) 0.0211(10) 0.0159(10)
C7 0.0273(9) 0.0220(9) 0.0233(8) 0.0011(7) 0.0057(7) 0.0001(7)
C8 0.0378(11) 0.0384(11) 0.0297(10) -0.0045(9) 0.0037(8) -0.0150(9)
C9 0.0392(12) 0.0416(12) 0.0379(11) 0.0026(9) 0.0109(9) -0.0201(9)
C10 0.0339(10) 0.0344(11) 0.0276(9) 0.0069(8) 0.0121(8) -0.0038(8)
C11 0.0274(9) 0.0269(10) 0.0215(8) 0.0008(7) 0.0040(7) -0.0014(7)
C12 0.0226(9) 0.0189(8) 0.0233(8) 0.0026(7) 0.0048(7) 0.0000(7)
C13 0.0231(9) 0.0276(9) 0.0269(9) 0.0010(7) 0.0041(7) -0.0053(7)
C14 0.0206(9) 0.0256(9) 0.0245(9) 0.0037(7) 0.0072(7) -0.0050(7)
C15 0.0219(9) 0.0339(10) 0.0318(10) 0.0064(8) 0.0037(7) -0.0048(8)
C16 0.0221(9) 0.0368(11) 0.0488(12) 0.0113(9) 0.0088(9) 0.0041(8)
C17 0.0328(11) 0.0296(11) 0.0532(13) 0.0005(9) 0.0224(9) 0.0023(8)
C18 0.0319(10) 0.0294(10) 0.0350(10) -0.0053(8) 0.0120(8) -0.0056(8)
C19 0.0219(9) 0.0276(10) 0.0281(9) 0.0023(8) 0.0056(7) -0.0028(7)

loop_
_atom_type_symbol
_atom_type_description
_atom_type_scat_dispersion_real
_atom_type_scat_dispersion_imag
_atom_type_scat_source
C C 0.0033 0.0016 'International Tables Vol C Tables 4.2.6.8 and 6.1.1.4'
H H 0.0000 0.0000 'International Tables Vol C Tables 4.2.6.8 and 6.1.1.4'
N N 0.0061 0.0033 'International Tables Vol C Tables 4.2.6.8 and 6.1.1.4'
O O 0.0106 0.0060 'International Tables Vol C Tables 4.2.6.8 and 6.1.1.4'
S S 0.1246 0.1234 'International Tables Vol C Tables 4.2.6.8 and 6.1.1.4'

loop_
_geom_angle_atom_site_label_1
_geom_angle_atom_site_label_2
_geom_angle_atom_site_label_3
_geom_angle
_geom_angle_site_symmetry_1
_geom_angle_site_symmetry_3
_geom_angle_publ_flag
C7 S1 C6 99.60(8) . . ?
C19 O1 H1A 109.5 . . ?
C1 N1 C5 117.82(16) . . ?
C12 N2 C13 123.57(14) . . ?
C12 N2 H2A 118.2 . . ?
C13 N2 H2A 118.2 . . ?
N1 C1 C2 123.73(19) . . ?
N1 C1 H1 118.1 . . ?
C2 C1 H1 118.1 . . ?
C3 C2 C1 118.37(19) . . ?
C3 C2 H2 120.8 . . ?
C1 C2 H2 120.8 . . ?
C2 C3 C4 119.01(19) . . ?
C2 C3 H3 120.5 . . ?
C4 C3 H3 120.5 . . ?
C5 C4 C3 119.42(19) . . ?
C5 C4 H4 120.3 . . ?
C3 C4 H4 120.3 . . ?
N1 C5 C4 121.65(17) . . ?
N1 C5 C6 116.45(17) . . ?
C4 C5 C6 121.90(18) . . ?
C5 C6 S1 110.19(13) . . ?
C5 C6 H6A 109.6 . . ?
S1 C6 H6A 109.6 . . ?
C5 C6 H6AB 109.6 . . ?
S1 C6 H6AB 109.6 . . ?
H6A C6 H6AB 108.1 . . ?
C8 C7 C12 119.65(16) . . ?
C8 C7 S1 119.96(13) . . ?
C12 C7 S1 120.39(13) . . ?
C9 C8 C7 121.62(17) . . ?
C9 C8 H8 119.2 . . ?
C7 C8 H8 119.2 . . ?
C8 C9 C10 118.94(17) . . ?
C8 C9 H9 120.5 . . ?
C10 C9 H9 120.5 . . ?
C11 C10 C9 120.82(17) . . ?
C11 C10 H10 119.6 . . ?
C9 C10 H10 119.6 . . ?
C10 C11 C12 121.00(16) . . ?
C10 C11 H11 119.5 . . ?
C12 C11 H11 119.5 . . ?
N2 C12 C11 121.67(15) . . ?
N2 C12 C7 120.42(15) . . ?
C11 C12 C7 117.91(15) . . ?
N2 C13 C14 114.53(14) . . ?
N2 C13 H13A 108.6 . . ?
C14 C13 H13A 108.6 . . ?
N2 C13 H13B 108.6 . . ?
C14 C13 H13B 108.6 . . ?
H13A C13 H13B 107.6 . . ?
C15 C14 C19 118.07(16) . . ?
C15 C14 C13 123.28(15) . . ?
C19 C14 C13 118.60(15) . . ?
C14 C15 C16 121.56(17) . . ?
C14 C15 H15 119.2 . . ?
C16 C15 H15 119.2 . . ?
C17 C16 C15 119.44(17) . . ?
C17 C16 H16 120.3 . . ?
C15 C16 H16 120.3 . . ?
C18 C17 C16 120.11(18) . . ?
C18 C17 H17 119.9 . . ?
C16 C17 H17 119.9 . . ?
C17 C18 C19 120.21(17) . . ?
C17 C18 H18 119.9 . . ?
C19 C18 H18 119.9 . . ?
O1 C19 C18 122.86(16) . . ?
O1 C19 C14 116.52(15) . . ?
C18 C19 C14 120.61(16) . . ?

loop_
_geom_bond_atom_site_label_1
_geom_bond_atom_site_label_2
_geom_bond_distance
_geom_bond_site_symmetry_2
_geom_bond_publ_flag
S1 C7 1.7738(18) . ?
S1 C6 1.827(2) . ?
O1 C19 1.359(2) . ?
O1 H1A 0.8300 . ?
N1 C1 1.334(2) . ?
N1 C5 1.336(2) . ?
N2 C12 1.360(2) . ?
N2 C13 1.446(2) . ?
N2 H2A 0.8700 . ?
C1 C2 1.371(3) . ?
C1 H1 0.9400 . ?
C2 C3 1.362(3) . ?
C2 H2 0.9400 . ?
C3 C4 1.381(3) . ?
C3 H3 0.9400 . ?
C4 C5 1.380(3) . ?
C4 H4 0.9400 . ?
C5 C6 1.498(2) . ?
C6 H6A 0.9800 . ?
C6 H6AB 0.9800 . ?
C7 C8 1.382(2) . ?
C7 C12 1.409(2) . ?
C8 C9 1.375(3) . ?
C8 H8 0.9400 . ?
C9 C10 1.379(3) . ?
C9 H9 0.9400 . ?
C10 C11 1.374(2) . ?
C10 H10 0.9400 . ?
C11 C12 1.399(2) . ?
C11 H11 0.9400 . ?
C13 C14 1.508(2) . ?
C13 H13A 0.9800 . ?
C13 H13B 0.9800 . ?
C14 C15 1.382(2) . ?
C14 C19 1.401(2) . ?
C15 C16 1.389(3) . ?
C15 H15 0.9400 . ?
C16 C17 1.381(3) . ?
C16 H16 0.9400 . ?
C17 C18 1.380(3) . ?
C17 H17 0.9400 . ?
C18 C19 1.384(3) . ?
C18 H18 0.9400 . ?

loop_
_geom_hbond_atom_site_label_D
_geom_hbond_atom_site_label_H
_geom_hbond_atom_site_label_A
_geom_hbond_distance_DH
_geom_hbond_distance_HA
_geom_hbond_distance_DA
_geom_hbond_angle_DHA
_geom_hbond_site_symmetry_A
_geom_hbond_publ_flag
O1 H1A N1 0.83 1.96 2.7860(19) 174.4 3_666 yes
N2 H2A S1 0.87 2.58 3.0166(15) 112.4 . yes

loop_
_geom_torsion_atom_site_label_1
_geom_torsion_atom_site_label_2
_geom_torsion_atom_site_label_3
_geom_torsion_atom_site_label_4
_geom_torsion
_geom_torsion_site_symmetry_1
_geom_torsion_site_symmetry_2
_geom_torsion_site_symmetry_3
_geom_torsion_site_symmetry_4
_geom_torsion_publ_flag
C5 N1 C1 C2 -0.4(3) . . . . ?
N1 C1 C2 C3 -0.2(3) . . . . ?
C1 C2 C3 C4 0.8(3) . . . . ?
C2 C3 C4 C5 -0.7(3) . . . . ?
C1 N1 C5 C4 0.5(3) . . . . ?
C1 N1 C5 C6 179.59(16) . . . . ?
C3 C4 C5 N1 0.1(3) . . . . ?
C3 C4 C5 C6 -178.95(18) . . . . ?
N1 C5 C6 S1 96.90(18) . . . . ?
C4 C5 C6 S1 -84.0(2) . . . . ?
C7 S1 C6 C5 179.54(15) . . . . ?
C6 S1 C7 C8 -99.07(17) . . . . ?
C6 S1 C7 C12 80.90(16) . . . . ?
C12 C7 C8 C9 -1.7(3) . . . . ?
S1 C7 C8 C9 178.24(16) . . . . ?
C7 C8 C9 C10 -0.1(3) . . . . ?
C8 C9 C10 C11 0.7(3) . . . . ?
C9 C10 C11 C12 0.6(3) . . . . ?
C13 N2 C12 C11 -7.5(3) . . . . ?
C13 N2 C12 C7 173.20(15) . . . . ?
C10 C11 C12 N2 178.27(17) . . . . ?
C10 C11 C12 C7 -2.4(2) . . . . ?
C8 C7 C12 N2 -177.72(17) . . . . ?
S1 C7 C12 N2 2.3(2) . . . . ?
C8 C7 C12 C11 2.9(2) . . . . ?
S1 C7 C12 C11 -177.04(13) . . . . ?
C12 N2 C13 C14 83.7(2) . . . . ?
N2 C13 C14 C15 5.0(2) . . . . ?
N2 C13 C14 C19 -177.81(15) . . . . ?
C19 C14 C15 C16 -0.8(3) . . . . ?
C13 C14 C15 C16 176.41(16) . . . . ?
C14 C15 C16 C17 0.1(3) . . . . ?
C15 C16 C17 C18 0.8(3) . . . . ?
C16 C17 C18 C19 -1.0(3) . . . . ?
C17 C18 C19 O1 -178.65(17) . . . . ?
C17 C18 C19 C14 0.2(3) . . . . ?
C15 C14 C19 O1 179.58(15) . . . . ?
C13 C14 C19 O1 2.3(2) . . . . ?
C15 C14 C19 C18 0.7(2) . . . . ?
C13 C14 C19 C18 -176.67(16) . . . . ?
